data_4079542
loop_
_publ_author_name
'Mo, Zhenbo'
'Chen, Dake'
'Leng, Xuebin'
'Deng, Liang'

_publ_section_title
;
 Intramolecular C(sp3)--H Bond Activation Reactions of Low-Valent Cobalt
 Complexes with Coordination Unsaturation
;
_journal_issue 20
_journal_name_full Organometallics
_journal_page_first 7040
_journal_paper_doi 10.1021/om300804a
_journal_volume 31
_journal_year 2012
_chemical_formula_sum 'C45 H45 Co N4 O3'
_chemical_formula_weight 748.78
_chemical_name_systematic
; 
 ? 
;
_space_group_IT_number 14
_symmetry_cell_setting monoclinic
_symmetry_space_group_name_Hall '-P 2yn'
_symmetry_space_group_name_H-M 'P 1 21/n 1'
_atom_sites_solution_hydrogens geom
_atom_sites_solution_primary direct
_atom_sites_solution_secondary difmap
_audit_creation_method SHELXL-97
_cell_angle_alpha 90.00
_cell_angle_beta 94.324(5)
_cell_angle_gamma 90.00
_cell_formula_units_Z 4
_cell_length_a 15.372(5)
_cell_length_b 10.579(3)
_cell_length_c 24.828(8)
_cell_measurement_reflns_used 3271
_cell_measurement_temperature 133(2)
_cell_measurement_theta_max 24.62
_cell_measurement_theta_min 2.34
_cell_volume 4026(2)
_computing_cell_refinement 'Bruker SAINT'
_computing_data_collection 'Bruker APEX2'
_computing_data_reduction 'Bruker SAINT'
_computing_molecular_graphics 'Bruker SHELXTL'
_computing_publication_material 'Bruker SHELXTL'
_computing_structure_refinement 'SHELXL-97 (Sheldrick, 2008)'
_computing_structure_solution 'SHELXS-97 (Sheldrick, 2008)'
_diffrn_ambient_temperature 133(2)
_diffrn_measured_fraction_theta_full 0.997
_diffrn_measured_fraction_theta_max 0.997
_diffrn_measurement_device_type 'Bruker APEX-II CCD'
_diffrn_measurement_method '\f and \w scans'
_diffrn_radiation_monochromator graphite
_diffrn_radiation_source 'fine-focus sealed tube'
_diffrn_radiation_type MoK\a
_diffrn_radiation_wavelength 0.71073
_diffrn_reflns_av_R_equivalents 0.0922
_diffrn_reflns_av_sigmaI/netI 0.0942
_diffrn_reflns_limit_h_max 17
_diffrn_reflns_limit_h_min -18
_diffrn_reflns_limit_k_max 10
_diffrn_reflns_limit_k_min -13
_diffrn_reflns_limit_l_max 30
_diffrn_reflns_limit_l_min -30
_diffrn_reflns_number 26508
_diffrn_reflns_theta_full 26.00
_diffrn_reflns_theta_max 26.00
_diffrn_reflns_theta_min 1.51
_exptl_absorpt_coefficient_mu 0.470
_exptl_absorpt_correction_T_max 0.9328
_exptl_absorpt_correction_T_min 0.8718
_exptl_absorpt_correction_type multi-scan
_exptl_absorpt_process_details sadabs
_exptl_crystal_colour yellow
_exptl_crystal_density_diffrn 1.235
_exptl_crystal_density_method 'not measured'
_exptl_crystal_description PRISM
_exptl_crystal_F_000 1576
_exptl_crystal_size_max 0.30
_exptl_crystal_size_mid 0.25
_exptl_crystal_size_min 0.15
_refine_diff_density_max 0.830
_refine_diff_density_min -0.463
_refine_diff_density_rms 0.083
_refine_ls_extinction_method none
_refine_ls_goodness_of_fit_ref 1.005
_refine_ls_hydrogen_treatment constr
_refine_ls_matrix_type full
_refine_ls_number_parameters 488
_refine_ls_number_reflns 7882
_refine_ls_number_restraints 0
_refine_ls_restrained_S_all 1.005
_refine_ls_R_factor_all 0.1118
_refine_ls_R_factor_gt 0.0609
_refine_ls_shift/su_max 0.010
_refine_ls_shift/su_mean 0.000
_refine_ls_structure_factor_coef Fsqd
_refine_ls_weighting_details 'calc w=1/[\s^2^(Fo^2^)+(0.0957P)^2^+0.0000P] where P=(Fo^2^+2Fc^2^)/3'
_refine_ls_weighting_scheme calc
_refine_ls_wR_factor_gt 0.1465
_refine_ls_wR_factor_ref 0.1752
_reflns_number_gt 5042
_reflns_number_total 7882
_reflns_threshold_expression >2sigma(I)
_cod_data_source_file om300804a_si_002.cif
_cod_data_source_block 5
_cod_depositor_comments
;
The following automatic conversions were performed:

'_symmetry_cell_setting' value 'Monoclinic' changed to 'monoclinic'
according to /home/saulius/struct/CIF-dictionaries/cif_core.dic
dictionary named 'cif_core.dic' version 2.4.2 from 2011-04-26.

Automatic conversion script
Id: cif_fix_values 1891 2012-01-12 08:04:46Z andrius 
;
_cod_original_sg_symbol_H-M P2(1)/n
_cod_database_code 4079542

loop_
_symmetry_equiv_pos_as_xyz
'x, y, z'
'-x+1/2, y+1/2, -z+1/2'
'-x, -y, -z'
'x-1/2, -y-1/2, z-1/2'

loop_
_atom_site_label
_atom_site_type_symbol
_atom_site_fract_x
_atom_site_fract_y
_atom_site_fract_z
_atom_site_U_iso_or_equiv
_atom_site_adp_type
_atom_site_occupancy
_atom_site_symmetry_multiplicity
_atom_site_calc_flag
_atom_site_refinement_flags
Co1 Co 0.23912(3) 0.21634(5) 0.43101(2) 0.02007(16) Uani 1 1 d .
N1 N 0.3635(2) 0.0147(3) 0.46392(12) 0.0215(7) Uani 1 1 d .
N2 N 0.28725(19) 0.0582(3) 0.53039(13) 0.0223(7) Uani 1 1 d .
N3 N 0.21221(19) 0.4913(3) 0.40981(12) 0.0201(7) Uani 1 1 d .
N4 N 0.16626(19) 0.3834(3) 0.34042(12) 0.0207(7) Uani 1 1 d .
O1 O 0.44734(16) 0.2762(3) 0.49260(11) 0.0267(6) Uani 1 1 d .
O2 O 0.11068(19) 0.3033(3) 0.50265(12) 0.0381(8) Uani 1 1 d .
O3 O 0.1766(2) 0.0013(3) 0.36377(13) 0.0398(8) Uani 1 1 d .
C1 C 0.2962(2) 0.0904(4) 0.47745(15) 0.0212(8) Uani 1 1 d .
C2 C 0.2024(2) 0.3686(4) 0.39228(15) 0.0189(8) Uani 1 1 d .
C3 C 0.2016(3) 0.0937(4) 0.38474(16) 0.0275(9) Uani 1 1 d .
C4 C 0.1676(3) 0.2670(4) 0.47849(17) 0.0282(10) Uani 1 1 d .
C5 C 0.3695(2) 0.2529(4) 0.40523(16) 0.0224(9) Uani 1 1 d .
H5 H 0.3640 0.3124 0.3739 0.027 Uiso 1 1 calc R
C6 C 0.4109(2) 0.1334(4) 0.38749(15) 0.0218(9) Uani 1 1 d .
C7 C 0.4572(2) 0.1340(4) 0.34126(15) 0.0237(9) Uani 1 1 d .
H7 H 0.4665 0.2125 0.3240 0.028 Uiso 1 1 calc R
C8 C 0.4906(2) 0.0242(4) 0.31933(15) 0.0252(9) Uani 1 1 d .
C9 C 0.4696(2) -0.0909(4) 0.34232(15) 0.0260(9) Uani 1 1 d .
H9 H 0.4863 -0.1671 0.3257 0.031 Uiso 1 1 calc R
C10 C 0.4249(2) -0.0975(4) 0.38911(15) 0.0219(8) Uani 1 1 d .
C11 C 0.4013(3) -0.2254(4) 0.41026(17) 0.0306(10) Uani 1 1 d .
H11A H 0.4481 -0.2551 0.4362 0.046 Uiso 1 1 calc R
H11B H 0.3937 -0.2853 0.3802 0.046 Uiso 1 1 calc R
H11C H 0.3468 -0.2191 0.4282 0.046 Uiso 1 1 calc R
C12 C 0.5467(3) 0.0290(5) 0.27174(17) 0.0362(11) Uani 1 1 d .
H12A H 0.6082 0.0360 0.2849 0.054 Uiso 1 1 calc R
H12B H 0.5301 0.1025 0.2492 0.054 Uiso 1 1 calc R
H12C H 0.5379 -0.0484 0.2503 0.054 Uiso 1 1 calc R
C13 C 0.4010(2) 0.0160(4) 0.41226(15) 0.0200(8) Uani 1 1 d .
C14 C 0.3979(2) -0.0580(4) 0.50807(15) 0.0239(9) Uani 1 1 d .
H14 H 0.4456 -0.1152 0.5086 0.029 Uiso 1 1 calc R
C15 C 0.3499(2) -0.0300(4) 0.54880(16) 0.0266(9) Uani 1 1 d .
H15 H 0.3571 -0.0642 0.5842 0.032 Uiso 1 1 calc R
C16 C 0.2193(2) 0.0963(4) 0.56392(15) 0.0228(9) Uani 1 1 d .
C17 C 0.2364(3) 0.1915(4) 0.60247(17) 0.0274(9) Uani 1 1 d .
C18 C 0.1692(3) 0.2214(4) 0.63482(17) 0.0333(10) Uani 1 1 d .
H18 H 0.1786 0.2860 0.6612 0.040 Uiso 1 1 calc R
C19 C 0.0889(3) 0.1606(4) 0.63006(17) 0.0323(10) Uani 1 1 d .
C20 C 0.0757(3) 0.0662(4) 0.59198(16) 0.0304(10) Uani 1 1 d .
H20 H 0.0216 0.0224 0.5891 0.036 Uiso 1 1 calc R
C21 C 0.1397(3) 0.0333(4) 0.55759(15) 0.0250(9) Uani 1 1 d .
C22 C 0.1220(3) -0.0654(4) 0.51443(17) 0.0316(10) Uani 1 1 d .
H22A H 0.0671 -0.1087 0.5201 0.047 Uiso 1 1 calc R
H22B H 0.1698 -0.1270 0.5163 0.047 Uiso 1 1 calc R
H22C H 0.1176 -0.0248 0.4789 0.047 Uiso 1 1 calc R
C23 C 0.0168(3) 0.1968(5) 0.66581(19) 0.0447(13) Uani 1 1 d .
H23A H -0.0018 0.2839 0.6579 0.067 Uiso 1 1 calc R
H23B H 0.0386 0.1903 0.7038 0.067 Uiso 1 1 calc R
H23C H -0.0329 0.1396 0.6588 0.067 Uiso 1 1 calc R
C24 C 0.3225(3) 0.2594(4) 0.60747(19) 0.0381(11) Uani 1 1 d .
H24A H 0.3682 0.2013 0.6218 0.057 Uiso 1 1 calc R
H24B H 0.3189 0.3314 0.6320 0.057 Uiso 1 1 calc R
H24C H 0.3364 0.2897 0.5718 0.057 Uiso 1 1 calc R
C25 C 0.4054(2) 0.3217(4) 0.45214(15) 0.0203(8) Uani 1 1 d .
C26 C 0.3924(2) 0.4665(4) 0.45003(16) 0.0226(9) Uani 1 1 d .
H26A H 0.4489 0.5074 0.4610 0.027 Uiso 1 1 calc R
H26B H 0.3761 0.4910 0.4121 0.027 Uiso 1 1 calc R
C27 C 0.3247(2) 0.5181(4) 0.48485(15) 0.0203(8) Uani 1 1 d .
C28 C 0.3475(3) 0.5605(4) 0.53719(16) 0.0265(9) Uani 1 1 d .
H28 H 0.4064 0.5538 0.5514 0.032 Uiso 1 1 calc R
C29 C 0.2858(3) 0.6124(4) 0.56908(16) 0.0284(10) Uani 1 1 d .
C30 C 0.2004(3) 0.6229(4) 0.54778(16) 0.0297(10) Uani 1 1 d .
H30 H 0.1579 0.6567 0.5696 0.036 Uiso 1 1 calc R
C31 C 0.1747(2) 0.5849(4) 0.49473(16) 0.0247(9) Uani 1 1 d .
C32 C 0.2382(2) 0.5314(4) 0.46469(14) 0.0197(8) Uani 1 1 d .
C33 C 0.0815(3) 0.6028(4) 0.47233(17) 0.0309(10) Uani 1 1 d .
H33A H 0.0777 0.6774 0.4489 0.046 Uiso 1 1 calc R
H33B H 0.0441 0.6147 0.5022 0.046 Uiso 1 1 calc R
H33C H 0.0623 0.5280 0.4514 0.046 Uiso 1 1 calc R
C34 C 0.3123(3) 0.6566(5) 0.62622(17) 0.0441(12) Uani 1 1 d .
H34A H 0.2745 0.7265 0.6357 0.066 Uiso 1 1 calc R
H34B H 0.3731 0.6854 0.6283 0.066 Uiso 1 1 calc R
H34C H 0.3065 0.5865 0.6515 0.066 Uiso 1 1 calc R
C35 C 0.1846(2) 0.5780(4) 0.36991(15) 0.0240(9) Uani 1 1 d .
H35 H 0.1861 0.6675 0.3727 0.029 Uiso 1 1 calc R
C36 C 0.1552(3) 0.5099(4) 0.32663(16) 0.0257(9) Uani 1 1 d .
H36 H 0.1314 0.5421 0.2930 0.031 Uiso 1 1 calc R
C37 C 0.1298(2) 0.2828(4) 0.30596(15) 0.0220(8) Uani 1 1 d .
C38 C 0.1775(3) 0.2383(4) 0.26385(15) 0.0250(9) Uani 1 1 d .
C39 C 0.1385(3) 0.1446(4) 0.23103(15) 0.0246(9) Uani 1 1 d .
H39 H 0.1700 0.1108 0.2029 0.030 Uiso 1 1 calc R
C40 C 0.0558(3) 0.0983(4) 0.23759(16) 0.0270(9) Uani 1 1 d .
C41 C 0.0107(3) 0.1464(4) 0.27984(16) 0.0285(9) Uani 1 1 d .
H41 H -0.0457 0.1144 0.2851 0.034 Uiso 1 1 calc R
C42 C 0.0459(2) 0.2398(4) 0.31448(16) 0.0241(9) Uani 1 1 d .
C43 C -0.0036(3) 0.2899(5) 0.36010(17) 0.0354(10) Uani 1 1 d .
H43A H 0.0272 0.2668 0.3947 0.053 Uiso 1 1 calc R
H43B H -0.0623 0.2533 0.3578 0.053 Uiso 1 1 calc R
H43C H -0.0078 0.3822 0.3574 0.053 Uiso 1 1 calc R
C44 C 0.0133(3) 0.0014(5) 0.19959(19) 0.0426(12) Uani 1 1 d .
H44A H -0.0072 0.0425 0.1656 0.064 Uiso 1 1 calc R
H44B H -0.0362 -0.0370 0.2161 0.064 Uiso 1 1 calc R
H44C H 0.0559 -0.0643 0.1924 0.064 Uiso 1 1 calc R
C45 C 0.2663(3) 0.2887(5) 0.25442(17) 0.0344(10) Uani 1 1 d .
H45A H 0.3098 0.2495 0.2801 0.052 Uiso 1 1 calc R
H45B H 0.2670 0.3805 0.2596 0.052 Uiso 1 1 calc R
H45C H 0.2800 0.2688 0.2175 0.052 Uiso 1 1 calc R

loop_
_atom_site_aniso_label
_atom_site_aniso_U_11
_atom_site_aniso_U_22
_atom_site_aniso_U_33
_atom_site_aniso_U_23
_atom_site_aniso_U_13
_atom_site_aniso_U_12
Co1 0.0199(3) 0.0157(3) 0.0245(3) 0.0028(2) 0.00070(19) 0.0023(2)
N1 0.0227(16) 0.0137(18) 0.0277(18) 0.0027(14) -0.0012(13) 0.0028(13)
N2 0.0207(16) 0.0189(18) 0.0276(18) 0.0042(14) 0.0028(13) 0.0050(14)
N3 0.0206(16) 0.0180(18) 0.0219(17) 0.0039(14) 0.0027(13) 0.0022(13)
N4 0.0229(16) 0.0164(18) 0.0226(17) -0.0001(14) 0.0001(13) 0.0033(13)
O1 0.0236(14) 0.0216(16) 0.0341(16) 0.0025(13) -0.0022(12) 0.0060(12)
O2 0.0357(17) 0.039(2) 0.0417(18) 0.0163(15) 0.0175(15) 0.0143(14)
O3 0.0488(19) 0.0208(18) 0.0479(19) -0.0033(15) -0.0086(15) -0.0026(15)
C1 0.0185(18) 0.016(2) 0.029(2) -0.0016(17) 0.0002(16) -0.0002(16)
C2 0.0159(17) 0.016(2) 0.025(2) 0.0013(16) 0.0041(15) 0.0012(15)
C3 0.027(2) 0.024(3) 0.031(2) 0.0097(19) -0.0006(18) 0.0012(18)
C4 0.028(2) 0.023(2) 0.034(2) 0.0108(19) 0.0036(18) 0.0001(18)
C5 0.025(2) 0.015(2) 0.027(2) 0.0004(16) 0.0031(16) 0.0012(15)
C6 0.0228(19) 0.016(2) 0.026(2) 0.0037(16) -0.0025(16) -0.0013(16)
C7 0.024(2) 0.021(2) 0.026(2) 0.0015(17) -0.0003(16) 0.0014(16)
C8 0.027(2) 0.025(2) 0.024(2) -0.0016(17) -0.0009(16) 0.0000(17)
C9 0.029(2) 0.022(2) 0.026(2) -0.0047(18) -0.0054(17) 0.0038(17)
C10 0.0222(19) 0.017(2) 0.026(2) -0.0035(17) -0.0043(16) 0.0002(16)
C11 0.043(2) 0.015(2) 0.033(2) -0.0008(19) -0.0041(19) -0.0027(19)
C12 0.040(3) 0.034(3) 0.036(2) -0.001(2) 0.011(2) 0.010(2)
C13 0.0197(19) 0.017(2) 0.023(2) -0.0018(16) 0.0000(15) 0.0027(15)
C14 0.0222(19) 0.018(2) 0.030(2) 0.0040(17) -0.0041(16) -0.0002(16)
C15 0.027(2) 0.027(2) 0.026(2) 0.0063(18) -0.0006(17) 0.0024(18)
C16 0.026(2) 0.021(2) 0.022(2) 0.0041(17) 0.0042(16) 0.0050(17)
C17 0.027(2) 0.023(2) 0.032(2) 0.0042(18) -0.0017(17) 0.0021(17)
C18 0.039(2) 0.032(3) 0.029(2) -0.006(2) 0.0020(19) 0.003(2)
C19 0.033(2) 0.035(3) 0.029(2) 0.002(2) 0.0029(18) 0.002(2)
C20 0.025(2) 0.032(3) 0.035(2) 0.006(2) 0.0038(18) -0.0038(19)
C21 0.031(2) 0.019(2) 0.025(2) 0.0013(17) 0.0029(17) 0.0034(17)
C22 0.037(2) 0.021(2) 0.036(2) -0.0039(19) 0.0029(19) 0.0013(19)
C23 0.042(3) 0.052(4) 0.042(3) -0.006(2) 0.014(2) 0.000(2)
C24 0.037(2) 0.036(3) 0.041(3) -0.007(2) 0.000(2) -0.005(2)
C25 0.0164(18) 0.015(2) 0.030(2) 0.0015(16) 0.0072(16) 0.0014(15)
C26 0.022(2) 0.014(2) 0.031(2) 0.0006(17) -0.0017(16) 0.0018(16)
C27 0.0211(19) 0.011(2) 0.029(2) 0.0024(16) 0.0013(16) 0.0013(15)
C28 0.025(2) 0.023(2) 0.030(2) 0.0036(18) -0.0024(17) 0.0025(17)
C29 0.038(2) 0.022(2) 0.025(2) -0.0017(18) 0.0048(18) 0.0030(18)
C30 0.031(2) 0.028(3) 0.031(2) -0.0015(19) 0.0091(18) 0.0077(18)
C31 0.0227(19) 0.019(2) 0.033(2) 0.0026(18) 0.0060(17) 0.0029(16)
C32 0.026(2) 0.015(2) 0.0187(19) 0.0033(15) 0.0026(15) -0.0019(16)
C33 0.031(2) 0.024(2) 0.038(2) -0.0022(19) 0.0067(19) 0.0054(18)
C34 0.053(3) 0.045(3) 0.034(3) -0.007(2) -0.001(2) 0.012(2)
C35 0.026(2) 0.018(2) 0.028(2) 0.0037(17) 0.0015(16) 0.0037(17)
C36 0.030(2) 0.019(2) 0.028(2) 0.0077(18) 0.0014(17) 0.0052(17)
C37 0.0253(19) 0.019(2) 0.0213(19) 0.0036(17) -0.0015(15) -0.0005(17)
C38 0.029(2) 0.025(2) 0.021(2) 0.0062(17) -0.0006(16) 0.0051(17)
C39 0.035(2) 0.021(2) 0.018(2) -0.0004(17) 0.0027(17) 0.0039(18)
C40 0.032(2) 0.022(2) 0.026(2) 0.0019(18) -0.0016(17) 0.0017(18)
C41 0.025(2) 0.028(3) 0.032(2) 0.0004(19) 0.0017(18) -0.0018(18)
C42 0.025(2) 0.020(2) 0.027(2) 0.0020(17) -0.0011(16) 0.0041(16)
C43 0.028(2) 0.040(3) 0.039(3) -0.006(2) 0.0055(19) -0.004(2)
C44 0.049(3) 0.040(3) 0.039(3) -0.009(2) 0.002(2) -0.011(2)
C45 0.034(2) 0.040(3) 0.029(2) -0.007(2) 0.0046(18) -0.002(2)

loop_
_atom_type_symbol
_atom_type_description
_atom_type_scat_dispersion_real
_atom_type_scat_dispersion_imag
_atom_type_scat_source
C C 0.0033 0.0016 'International Tables Vol C Tables 4.2.6.8 and 6.1.1.4'
H H 0.0000 0.0000 'International Tables Vol C Tables 4.2.6.8 and 6.1.1.4'
N N 0.0061 0.0033 'International Tables Vol C Tables 4.2.6.8 and 6.1.1.4'
O O 0.0106 0.0060 'International Tables Vol C Tables 4.2.6.8 and 6.1.1.4'
Co Co 0.3494 0.9721 'International Tables Vol C Tables 4.2.6.8 and 6.1.1.4'

loop_
_geom_angle_atom_site_label_1
_geom_angle_atom_site_label_2
_geom_angle_atom_site_label_3
_geom_angle
C4 Co1 C3 117.51(19)
C4 Co1 C1 95.12(17)
C3 Co1 C1 89.60(17)
C4 Co1 C2 84.60(17)
C3 Co1 C2 102.42(17)
C1 Co1 C2 166.63(16)
C4 Co1 C5 141.08(17)
C3 Co1 C5 101.42(16)
C1 Co1 C5 84.93(15)
C2 Co1 C5 86.94(15)
C1 N1 C14 112.0(3)
C1 N1 C13 124.9(3)
C14 N1 C13 122.9(3)
C1 N2 C15 111.3(3)
C1 N2 C16 127.7(3)
C15 N2 C16 120.7(3)
C2 N3 C35 112.1(3)
C2 N3 C32 126.1(3)
C35 N3 C32 121.5(3)
C2 N4 C36 112.0(3)
C2 N4 C37 125.5(3)
C36 N4 C37 121.8(3)
N1 C1 N2 102.8(3)
N1 C1 Co1 125.1(3)
N2 C1 Co1 132.0(3)
N4 C2 N3 102.5(3)
N4 C2 Co1 130.0(3)
N3 C2 Co1 127.4(3)
O3 C3 Co1 167.0(4)
O2 C4 Co1 168.9(4)
C25 C5 C6 121.1(3)
C25 C5 Co1 99.0(2)
C6 C5 Co1 110.9(3)
C25 C5 H5 108.4
C6 C5 H5 108.4
Co1 C5 H5 108.4
C7 C6 C13 116.4(4)
C7 C6 C5 119.5(4)
C13 C6 C5 123.9(3)
C6 C7 C8 122.8(4)
C6 C7 H7 118.6
C8 C7 H7 118.6
C9 C8 C7 117.7(4)
C9 C8 C12 120.8(4)
C7 C8 C12 121.6(4)
C8 C9 C10 121.9(4)
C8 C9 H9 119.0
C10 C9 H9 119.0
C13 C10 C9 117.5(4)
C13 C10 C11 123.6(4)
C9 C10 C11 118.8(4)
C10 C11 H11A 109.5
C10 C11 H11B 109.5
H11A C11 H11B 109.5
C10 C11 H11C 109.5
H11A C11 H11C 109.5
H11B C11 H11C 109.5
C8 C12 H12A 109.5
C8 C12 H12B 109.5
H12A C12 H12B 109.5
C8 C12 H12C 109.5
H12A C12 H12C 109.5
H12B C12 H12C 109.5
C10 C13 C6 122.9(4)
C10 C13 N1 119.6(3)
C6 C13 N1 117.5(3)
C15 C14 N1 105.8(3)
C15 C14 H14 127.1
N1 C14 H14 127.1
C14 C15 N2 108.0(3)
C14 C15 H15 126.0
N2 C15 H15 126.0
C21 C16 C17 122.7(4)
C21 C16 N2 118.0(3)
C17 C16 N2 119.2(3)
C18 C17 C16 116.6(4)
C18 C17 C24 122.1(4)
C16 C17 C24 121.3(4)
C19 C18 C17 122.7(4)
C19 C18 H18 118.7
C17 C18 H18 118.7
C20 C19 C18 118.5(4)
C20 C19 C23 120.5(4)
C18 C19 C23 121.0(4)
C19 C20 C21 121.7(4)
C19 C20 H20 119.1
C21 C20 H20 119.1
C16 C21 C20 117.8(4)
C16 C21 C22 121.5(4)
C20 C21 C22 120.7(4)
C21 C22 H22A 109.5
C21 C22 H22B 109.5
H22A C22 H22B 109.5
C21 C22 H22C 109.5
H22A C22 H22C 109.5
H22B C22 H22C 109.5
C19 C23 H23A 109.5
C19 C23 H23B 109.5
H23A C23 H23B 109.5
C19 C23 H23C 109.5
H23A C23 H23C 109.5
H23B C23 H23C 109.5
C17 C24 H24A 109.5
C17 C24 H24B 109.5
H24A C24 H24B 109.5
C17 C24 H24C 109.5
H24A C24 H24C 109.5
H24B C24 H24C 109.5
O1 C25 C5 126.6(4)
O1 C25 C26 117.8(3)
C5 C25 C26 115.5(3)
C27 C26 C25 115.7(3)
C27 C26 H26A 108.4
C25 C26 H26A 108.4
C27 C26 H26B 108.4
C25 C26 H26B 108.4
H26A C26 H26B 107.4
C32 C27 C28 118.0(3)
C32 C27 C26 120.9(3)
C28 C27 C26 121.1(3)
C29 C28 C27 121.5(4)
C29 C28 H28 119.2
C27 C28 H28 119.2
C30 C29 C28 118.8(4)
C30 C29 C34 120.8(4)
C28 C29 C34 120.4(4)
C29 C30 C31 121.8(4)
C29 C30 H30 119.1
C31 C30 H30 119.1
C32 C31 C30 117.4(3)
C32 C31 C33 122.5(4)
C30 C31 C33 120.1(4)
C27 C32 C31 122.5(3)
C27 C32 N3 119.7(3)
C31 C32 N3 117.8(3)
C31 C33 H33A 109.5
C31 C33 H33B 109.5
H33A C33 H33B 109.5
C31 C33 H33C 109.5
H33A C33 H33C 109.5
H33B C33 H33C 109.5
C29 C34 H34A 109.5
C29 C34 H34B 109.5
H34A C34 H34B 109.5
C29 C34 H34C 109.5
H34A C34 H34C 109.5
H34B C34 H34C 109.5
C36 C35 N3 106.4(4)
C36 C35 H35 126.8
N3 C35 H35 126.8
C35 C36 N4 107.0(3)
C35 C36 H36 126.5
N4 C36 H36 126.5
C42 C37 C38 122.9(4)
C42 C37 N4 117.9(3)
C38 C37 N4 119.0(3)
C39 C38 C37 116.7(4)
C39 C38 C45 121.3(4)
C37 C38 C45 122.0(4)
C40 C39 C38 122.9(4)
C40 C39 H39 118.5
C38 C39 H39 118.5
C39 C40 C41 118.1(4)
C39 C40 C44 121.7(4)
C41 C40 C44 120.2(4)
C42 C41 C40 122.1(4)
C42 C41 H41 118.9
C40 C41 H41 118.9
C41 C42 C37 117.2(4)
C41 C42 C43 121.3(4)
C37 C42 C43 121.5(4)
C42 C43 H43A 109.5
C42 C43 H43B 109.5
H43A C43 H43B 109.5
C42 C43 H43C 109.5
H43A C43 H43C 109.5
H43B C43 H43C 109.5
C40 C44 H44A 109.5
C40 C44 H44B 109.5
H44A C44 H44B 109.5
C40 C44 H44C 109.5
H44A C44 H44C 109.5
H44B C44 H44C 109.5
C38 C45 H45A 109.5
C38 C45 H45B 109.5
H45A C45 H45B 109.5
C38 C45 H45C 109.5
H45A C45 H45C 109.5
H45B C45 H45C 109.5

loop_
_geom_bond_atom_site_label_1
_geom_bond_atom_site_label_2
_geom_bond_distance
Co1 C4 1.756(4)
Co1 C3 1.799(4)
Co1 C1 1.930(4)
Co1 C2 1.938(4)
Co1 C5 2.184(4)
N1 C1 1.369(5)
N1 C14 1.409(5)
N1 C13 1.446(5)
N2 C1 1.375(5)
N2 C15 1.393(5)
N2 C16 1.442(5)
N3 C2 1.374(5)
N3 C35 1.393(5)
N3 C32 1.454(5)
N4 C2 1.372(5)
N4 C36 1.389(5)
N4 C37 1.451(5)
O1 C25 1.248(4)
O2 C4 1.162(5)
O3 C3 1.160(5)
C5 C25 1.447(5)
C5 C6 1.497(5)
C5 H5 1.0000
C6 C7 1.395(5)
C6 C13 1.400(5)
C7 C8 1.397(5)
C7 H7 0.9500
C8 C9 1.393(6)
C8 C12 1.515(5)
C9 C10 1.396(5)
C9 H9 0.9500
C10 C13 1.392(5)
C10 C11 1.505(6)
C11 H11A 0.9800
C11 H11B 0.9800
C11 H11C 0.9800
C12 H12A 0.9800
C12 H12B 0.9800
C12 H12C 0.9800
C14 C15 1.329(6)
C14 H14 0.9500
C15 H15 0.9500
C16 C21 1.392(5)
C16 C17 1.401(6)
C17 C18 1.393(6)
C17 C24 1.501(6)
C18 C19 1.389(6)
C18 H18 0.9500
C19 C20 1.380(6)
C19 C23 1.520(6)
C20 C21 1.394(5)
C20 H20 0.9500
C21 C22 1.506(5)
C22 H22A 0.9800
C22 H22B 0.9800
C22 H22C 0.9800
C23 H23A 0.9800
C23 H23B 0.9800
C23 H23C 0.9800
C24 H24A 0.9800
C24 H24B 0.9800
C24 H24C 0.9800
C25 C26 1.545(5)
C26 C27 1.505(5)
C26 H26A 0.9900
C26 H26B 0.9900
C27 C32 1.392(5)
C27 C28 1.394(5)
C28 C29 1.393(5)
C28 H28 0.9500
C29 C30 1.383(6)
C29 C34 1.520(6)
C30 C31 1.405(6)
C30 H30 0.9500
C31 C32 1.392(5)
C31 C33 1.509(5)
C33 H33A 0.9800
C33 H33B 0.9800
C33 H33C 0.9800
C34 H34A 0.9800
C34 H34B 0.9800
C34 H34C 0.9800
C35 C36 1.343(5)
C35 H35 0.9500
C36 H36 0.9500
C37 C42 1.399(5)
C37 C38 1.403(5)
C38 C39 1.391(5)
C38 C45 1.499(6)
C39 C40 1.383(5)
C39 H39 0.9500
C40 C41 1.396(6)
C40 C44 1.508(6)
C41 C42 1.392(6)
C41 H41 0.9500
C42 C43 1.508(6)
C43 H43A 0.9800
C43 H43B 0.9800
C43 H43C 0.9800
C44 H44A 0.9800
C44 H44B 0.9800
C44 H44C 0.9800
C45 H45A 0.9800
C45 H45B 0.9800
C45 H45C 0.9800
